data_1567674
loop_
_publ_author_name
'Zhou, Tongliang'
'Gao, Pengcheng'
'Bisz, Elwira'
'Dziuk, B\/la\.zej'
'Lalancette, Roger'
'Szostak, Roman'
'Szostak, Michal'

_publ_section_title
;
 Well-defined, air- and moisture-stable
 palladium--imidazo[1,5-a]pyridin-3-ylidene complexes: a versatile
 catalyst platform for cross-coupling reactions by L-shaped NHC ligands
;
_journal_issue 21
_journal_name_full 'Catalysis Science &amp; Technology'
_journal_page_first 6581
_journal_page_last 6589
_journal_paper_doi 10.1039/D2CY01136K
_journal_volume 12
_journal_year 2022
_chemical_formula_sum 'C41 H47 Cl N2 Pd'
_chemical_formula_weight 709.65
_space_group_crystal_system orthorhombic
_space_group_IT_number 61
_space_group_name_Hall '-P 2ac 2ab'
_space_group_name_H-M_alt 'P b c a'
_atom_sites_solution_hydrogens geom
_audit_creation_method SHELXL-2014/7
_audit_update_record
;
2022-05-23 deposited with the CCDC.	2022-09-22 downloaded from the CCDC.
;
_cell_angle_alpha 90
_cell_angle_beta 90
_cell_angle_gamma 90
_cell_formula_units_Z 8
_cell_length_a 19.2380(14)
_cell_length_b 17.9782(18)
_cell_length_c 21.2489(9)
_cell_measurement_reflns_used 16149
_cell_measurement_temperature 293(2)
_cell_measurement_theta_max 26.000
_cell_measurement_theta_min 1.823
_cell_volume 7349.2(10)
_computing_cell_refinement 'CrysAlisPro (Rigaku OD, 2015)'
_computing_data_collection 'CrysAlisPro (Agilent Technologies, 2014)'
_computing_data_reduction 'CrysAlisPro (Rigaku OD, 2015)'
_computing_molecular_graphics 'SHELXTL (Sheldrick, 2008)'
_computing_publication_material 'SHELXL-2014/7 (Sheldrick, 2014)'
_computing_structure_refinement 'SHELXL-2014/7 (Sheldrick, 2014)'
_computing_structure_solution 'SHELXS-2014/7 (Sheldrick, 2014)'
_diffrn_ambient_temperature 293(2)
_diffrn_detector_area_resol_mean 15.9718
_diffrn_measured_fraction_theta_full 1.000
_diffrn_measured_fraction_theta_max 1.000
_diffrn_measurement_device_type 'KM4 with Eos CCD'
_diffrn_measurement_method \w--scan
_diffrn_radiation_monochromator graphite
_diffrn_radiation_source 'fine-focus sealed tube'
_diffrn_radiation_type MoK\a
_diffrn_radiation_wavelength 0.71073
_diffrn_reflns_av_R_equivalents 0.0243
_diffrn_reflns_av_unetI/netI 0.0385
_diffrn_reflns_Laue_measured_fraction_full 1.000
_diffrn_reflns_Laue_measured_fraction_max 1.000
_diffrn_reflns_limit_h_max 21
_diffrn_reflns_limit_h_min -23
_diffrn_reflns_limit_k_max 22
_diffrn_reflns_limit_k_min -18
_diffrn_reflns_limit_l_max 25
_diffrn_reflns_limit_l_min -26
_diffrn_reflns_number 16149
_diffrn_reflns_point_group_measured_fraction_full 1.000
_diffrn_reflns_point_group_measured_fraction_max 1.000
_diffrn_reflns_theta_full 25.242
_diffrn_reflns_theta_max 26.000
_diffrn_reflns_theta_min 1.823
_exptl_absorpt_coefficient_mu 0.607
_exptl_absorpt_correction_T_max 1.00000
_exptl_absorpt_correction_T_min 0.91200
_exptl_absorpt_correction_type multi-scan
_exptl_absorpt_process_details
;
SCALE3 ABSPACK (Rigaku Oxford Diffraction, 2015).
;
_exptl_crystal_colour orange
_exptl_crystal_density_diffrn 1.283
_exptl_crystal_density_method 'not measured'
_exptl_crystal_description plate
_exptl_crystal_F_000 2960
_exptl_crystal_size_max 0.5
_exptl_crystal_size_mid 0.35
_exptl_crystal_size_min 0.2
_refine_diff_density_max 0.308
_refine_diff_density_min -0.582
_refine_diff_density_rms 0.056
_refine_ls_extinction_method none
_refine_ls_goodness_of_fit_ref 1.023
_refine_ls_hydrogen_treatment constr
_refine_ls_matrix_type full
_refine_ls_number_parameters 416
_refine_ls_number_reflns 7229
_refine_ls_number_restraints 0
_refine_ls_restrained_S_all 1.023
_refine_ls_R_factor_all 0.0680
_refine_ls_R_factor_gt 0.0369
_refine_ls_shift/su_max 0.026
_refine_ls_shift/su_mean 0.000
_refine_ls_structure_factor_coef Fsqd
_refine_ls_weighting_details 'w=1/[\s^2^(Fo^2^)+(0.0492P)^2^+1.3334P] where P=(Fo^2^+2Fc^2^)/3'
_refine_ls_weighting_scheme calc
_refine_ls_wR_factor_gt 0.0830
_refine_ls_wR_factor_ref 0.0987
_reflns_Friedel_coverage 0.000
_reflns_number_gt 5068
_reflns_number_total 7229
_reflns_threshold_expression 'I > 2\s(I)'
_cod_data_source_file d2cy01136k2.cif
_cod_data_source_block B5_a
_cod_depositor_comments 'Adding full bibliography for 1567672--1567675.cif.'
_cod_database_code 1567674
_shelx_shelxl_version_number 2014/7
_shelx_space_group_comment
;
The symmetry employed for this shelxl refinement is uniquely defined
by the following loop, which should always be used as a source of
symmetry information in preference to the above space-group names.
They are only intended as comments.
;
_exptl_absorpt_special_details
;
CrysAlisPro, Agilent Technologies,
Version 1.171.37.33c (release 11-04-2014 CrysAlis171 .NET)
(compiled Apr 11 2014,15:12:41)
Empirical absorption correction using spherical harmonics,
 implemented in SCALE3 ABSPACK scaling algorithm.
;

loop_
_space_group_symop_operation_xyz
'x, y, z'
'-x+1/2, -y, z+1/2'
'-x, y+1/2, -z+1/2'
'x+1/2, -y+1/2, -z'
'-x, -y, -z'
'x-1/2, y, -z-1/2'
'x, -y-1/2, z-1/2'
'-x-1/2, y-1/2, z'

loop_
_atom_site_label
_atom_site_type_symbol
_atom_site_fract_x
_atom_site_fract_y
_atom_site_fract_z
_atom_site_U_iso_or_equiv
_atom_site_adp_type
_atom_site_occupancy
_atom_site_site_symmetry_order
_atom_site_calc_flag
_atom_site_refinement_flags_posn
_atom_site_refinement_flags_adp
_atom_site_refinement_flags_occupancy
_atom_site_disorder_assembly
_atom_site_disorder_group
Pd1 Pd 0.72947(2) 0.59963(2) 0.41700(2) 0.03487(9) Uani 1 1 d . . . . .
Cl1 Cl 0.71447(4) 0.49181(5) 0.47871(5) 0.0572(2) Uani 1 1 d . . . . .
N1 N 0.59221(12) 0.56988(14) 0.34988(12) 0.0392(6) Uani 1 1 d . . . . .
C1 C 0.62563(14) 0.59983(17) 0.40008(14) 0.0359(7) Uani 1 1 d . . . . .
N2 N 0.57372(11) 0.60699(13) 0.44433(12) 0.0347(6) Uani 1 1 d . . . . .
C2 C 0.52309(16) 0.55562(19) 0.36251(17) 0.0476(8) Uani 1 1 d . . . . .
H2 H 0.4910 0.5347 0.3350 0.057 Uiso 1 1 calc R U . . .
C3 C 0.51079(15) 0.57739(17) 0.42161(16) 0.0418(8) Uani 1 1 d . . . . .
C4 C 0.45192(16) 0.5742(2) 0.46180(19) 0.0531(9) Uani 1 1 d . . . . .
H4 H 0.4109 0.5521 0.4481 0.064 Uiso 1 1 calc R U . . .
C7 C 0.57628(15) 0.64207(18) 0.50306(15) 0.0412(7) Uani 1 1 d . . . . .
C6 C 0.51795(17) 0.6394(2) 0.53879(17) 0.0538(9) Uani 1 1 d . . . . .
H6 H 0.5185 0.6624 0.5780 0.065 Uiso 1 1 calc R U . . .
C5 C 0.45596(17) 0.6031(2) 0.51910(19) 0.0582(10) Uani 1 1 d . . . . .
H5 H 0.4183 0.5997 0.5464 0.070 Uiso 1 1 calc R U . . .
C8 C 0.63668(16) 0.68810(17) 0.52184(14) 0.0403(7) Uani 1 1 d . . . . .
C9 C 0.64956(17) 0.75621(18) 0.49117(15) 0.0445(8) Uani 1 1 d . . . . .
C10 C 0.70111(19) 0.80226(19) 0.51360(16) 0.0524(9) Uani 1 1 d . . . . .
H10 H 0.7096 0.8471 0.4932 0.063 Uiso 1 1 calc R U . . .
C11 C 0.74045(19) 0.7838(2) 0.56549(17) 0.0540(9) Uani 1 1 d . . . . .
C12 C 0.72632(18) 0.7176(2) 0.59576(15) 0.0529(9) Uani 1 1 d . . . . .
H12 H 0.7523 0.7051 0.6311 0.063 Uiso 1 1 calc R U . . .
C13 C 0.67491(17) 0.66900(19) 0.57554(15) 0.0458(8) Uani 1 1 d . . . . .
C14 C 0.6075(2) 0.7799(2) 0.43503(17) 0.0593(10) Uani 1 1 d . . . . .
H14A H 0.6235 0.7539 0.3983 0.089 Uiso 1 1 calc R U . . .
H14B H 0.6127 0.8325 0.4288 0.089 Uiso 1 1 calc R U . . .
H14C H 0.5594 0.7685 0.4422 0.089 Uiso 1 1 calc R U . . .
C15 C 0.7987(2) 0.8339(3) 0.58777(19) 0.0779(13) Uani 1 1 d . . . . .
H15A H 0.8349 0.8350 0.5567 0.117 Uiso 1 1 calc R U . . .
H15B H 0.8170 0.8153 0.6267 0.117 Uiso 1 1 calc R U . . .
H15C H 0.7811 0.8834 0.5940 0.117 Uiso 1 1 calc R U . . .
C16 C 0.6631(2) 0.5977(2) 0.61179(18) 0.0619(10) Uani 1 1 d . . . . .
H16A H 0.6758 0.5560 0.5860 0.093 Uiso 1 1 calc R U . . .
H16B H 0.6149 0.5939 0.6231 0.093 Uiso 1 1 calc R U . . .
H16C H 0.6910 0.5979 0.6492 0.093 Uiso 1 1 calc R U . . .
C17 C 0.61915(16) 0.55995(19) 0.28699(15) 0.0445(8) Uani 1 1 d . . . . .
C18 C 0.64793(17) 0.4914(2) 0.27072(17) 0.0530(9) Uani 1 1 d . . . . .
C19 C 0.6659(2) 0.4816(3) 0.2079(2) 0.0707(12) Uani 1 1 d . . . . .
H19 H 0.6849 0.4366 0.1951 0.085 Uiso 1 1 calc R U . . .
C20 C 0.6563(2) 0.5367(3) 0.1647(2) 0.0776(13) Uani 1 1 d . . . . .
H20 H 0.6691 0.5286 0.1230 0.093 Uiso 1 1 calc R U . . .
C21 C 0.6281(2) 0.6042(3) 0.18168(18) 0.0682(11) Uani 1 1 d . . . . .
H21 H 0.6224 0.6412 0.1516 0.082 Uiso 1 1 calc R U . . .
C22 C 0.60817(17) 0.6173(2) 0.24386(17) 0.0515(9) Uani 1 1 d . . . . .
C23 C 0.6575(2) 0.4292(2) 0.3179(2) 0.0630(10) Uani 1 1 d . . . . .
H23 H 0.6469 0.4495 0.3596 0.076 Uiso 1 1 calc R U . . .
C24 C 0.7320(2) 0.3997(3) 0.3199(3) 0.0906(15) Uani 1 1 d . . . . .
H24A H 0.7429 0.3763 0.2805 0.136 Uiso 1 1 calc R U . . .
H24B H 0.7363 0.3640 0.3533 0.136 Uiso 1 1 calc R U . . .
H24C H 0.7635 0.4402 0.3271 0.136 Uiso 1 1 calc R U . . .
C25 C 0.6062(3) 0.3660(3) 0.3055(3) 0.1057(17) Uani 1 1 d . . . . .
H25A H 0.5595 0.3849 0.3074 0.159 Uiso 1 1 calc R U . . .
H25B H 0.6120 0.3280 0.3368 0.159 Uiso 1 1 calc R U . . .
H25C H 0.6146 0.3453 0.2646 0.159 Uiso 1 1 calc R U . . .
C26 C 0.57448(19) 0.6899(2) 0.26223(18) 0.0597(10) Uani 1 1 d . . . . .
H26 H 0.5720 0.6909 0.3083 0.072 Uiso 1 1 calc R U . . .
C27 C 0.4996(2) 0.6949(3) 0.2374(3) 0.1109(19) Uani 1 1 d . . . . .
H27A H 0.5003 0.7003 0.1925 0.166 Uiso 1 1 calc R U . . .
H27B H 0.4768 0.7371 0.2559 0.166 Uiso 1 1 calc R U . . .
H27C H 0.4748 0.6504 0.2484 0.166 Uiso 1 1 calc R U . . .
C28 C 0.6162(3) 0.7581(2) 0.2417(2) 0.0939(15) Uani 1 1 d . . . . .
H28A H 0.6175 0.7605 0.1966 0.141 Uiso 1 1 calc R U . . .
H28B H 0.6627 0.7545 0.2578 0.141 Uiso 1 1 calc R U . . .
H28C H 0.5945 0.8023 0.2579 0.141 Uiso 1 1 calc R U . . .
C29 C 0.77233(16) 0.68400(18) 0.35791(16) 0.0453(8) Uani 1 1 d . . . . .
H29 H 0.7456 0.7261 0.3414 0.054 Uiso 1 1 calc R U . . .
C30 C 0.80667(15) 0.62790(18) 0.31785(16) 0.0427(8) Uani 1 1 d . . . . .
C31 C 0.85364(15) 0.58858(18) 0.35614(15) 0.0427(8) Uani 1 1 d . . . . .
C32 C 0.85038(15) 0.6215(2) 0.42000(15) 0.0443(8) Uani 1 1 d . . . . .
C33 C 0.80875(15) 0.68555(19) 0.41568(16) 0.0461(8) Uani 1 1 d . . . . .
H33 H 0.8108 0.7281 0.4444 0.055 Uiso 1 1 calc R U . . .
C34 C 0.79906(19) 0.6110(2) 0.25524(17) 0.0552(9) Uani 1 1 d . . . . .
H34 H 0.7679 0.6372 0.2302 0.066 Uiso 1 1 calc R U . . .
C35 C 0.8386(2) 0.5542(2) 0.23025(18) 0.0648(11) Uani 1 1 d . . . . .
H35 H 0.8345 0.5427 0.1877 0.078 Uiso 1 1 calc R U . . .
C36 C 0.8838(2) 0.5145(2) 0.26684(19) 0.0635(10) Uani 1 1 d . . . . .
H36 H 0.9091 0.4758 0.2491 0.076 Uiso 1 1 calc R U . . .
C37 C 0.89228(18) 0.5311(2) 0.33003(18) 0.0551(9) Uani 1 1 d . . . . .
H37 H 0.9234 0.5042 0.3546 0.066 Uiso 1 1 calc R U . . .
C38 C 0.89994(17) 0.6029(2) 0.47350(17) 0.0614(10) Uani 1 1 d . . . . .
C39 C 0.97258(19) 0.6293(3) 0.4530(2) 0.0826(13) Uani 1 1 d . . . . .
H39A H 0.9860 0.6039 0.4152 0.124 Uiso 1 1 calc R U . . .
H39B H 1.0055 0.6186 0.4857 0.124 Uiso 1 1 calc R U . . .
H39C H 0.9716 0.6819 0.4454 0.124 Uiso 1 1 calc R U . . .
C40 C 0.90152(19) 0.5200(3) 0.4875(2) 0.0784(13) Uani 1 1 d . . . . .
H40A H 0.9199 0.4938 0.4518 0.118 Uiso 1 1 calc R U . . .
H40B H 0.8552 0.5028 0.4960 0.118 Uiso 1 1 calc R U . . .
H40C H 0.9304 0.5110 0.5235 0.118 Uiso 1 1 calc R U . . .
C41 C 0.8785(3) 0.6443(4) 0.5330(2) 0.121(2) Uani 1 1 d . . . . .
H41A H 0.8767 0.6967 0.5245 0.181 Uiso 1 1 calc R U . . .
H41B H 0.9118 0.6349 0.5657 0.181 Uiso 1 1 calc R U . . .
H41C H 0.8335 0.6274 0.5463 0.181 Uiso 1 1 calc R U . . .

loop_
_atom_site_aniso_label
_atom_site_aniso_U_11
_atom_site_aniso_U_22
_atom_site_aniso_U_33
_atom_site_aniso_U_23
_atom_site_aniso_U_13
_atom_site_aniso_U_12
Pd1 0.02918(12) 0.03494(14) 0.04049(14) 0.00138(11) 0.00144(10) -0.00076(10)
Cl1 0.0484(4) 0.0497(5) 0.0737(6) 0.0220(5) 0.0052(4) 0.0005(4)
N1 0.0333(12) 0.0371(14) 0.0471(15) -0.0005(13) -0.0019(12) -0.0021(12)
C1 0.0313(14) 0.0324(16) 0.0439(17) 0.0016(15) -0.0019(12) 0.0012(14)
N2 0.0291(11) 0.0329(14) 0.0421(14) 0.0035(12) 0.0016(11) 0.0027(11)
C2 0.0337(15) 0.048(2) 0.061(2) 0.0016(18) -0.0066(16) -0.0071(16)
C3 0.0291(14) 0.0350(17) 0.061(2) 0.0040(16) 0.0008(15) 0.0017(13)
C4 0.0310(15) 0.047(2) 0.081(3) 0.006(2) 0.0057(17) 0.0011(15)
C7 0.0411(16) 0.0386(18) 0.0440(19) 0.0044(16) 0.0056(14) 0.0018(15)
C6 0.0521(19) 0.056(2) 0.053(2) 0.0005(18) 0.0157(17) 0.0021(19)
C5 0.0380(17) 0.061(2) 0.076(3) 0.009(2) 0.0214(17) 0.0054(18)
C8 0.0466(17) 0.0345(17) 0.0397(18) -0.0007(15) 0.0114(14) 0.0011(15)
C9 0.0552(19) 0.0358(17) 0.0425(19) -0.0039(16) 0.0133(16) 0.0029(17)
C10 0.072(2) 0.0388(19) 0.046(2) -0.0044(17) 0.0182(18) -0.0062(19)
C11 0.061(2) 0.050(2) 0.050(2) -0.0161(18) 0.0133(18) -0.0176(19)
C12 0.061(2) 0.061(2) 0.0371(18) -0.0035(17) 0.0015(16) -0.0044(19)
C13 0.0528(18) 0.0427(18) 0.0419(19) 0.0004(16) 0.0106(15) -0.0057(16)
C14 0.075(2) 0.044(2) 0.059(2) 0.0081(18) 0.0059(19) 0.008(2)
C15 0.089(3) 0.076(3) 0.069(3) -0.015(2) 0.004(2) -0.038(3)
C16 0.076(2) 0.054(2) 0.055(2) 0.011(2) -0.007(2) -0.013(2)
C17 0.0405(16) 0.051(2) 0.0422(19) -0.0051(17) -0.0043(15) -0.0088(16)
C18 0.0505(19) 0.053(2) 0.055(2) -0.0133(19) -0.0014(17) -0.0068(18)
C19 0.079(3) 0.068(3) 0.066(3) -0.025(2) 0.008(2) -0.010(2)
C20 0.089(3) 0.098(4) 0.046(2) -0.023(3) 0.001(2) -0.014(3)
C21 0.073(2) 0.085(3) 0.046(2) 0.003(2) -0.0139(19) -0.011(3)
C22 0.0470(18) 0.060(2) 0.048(2) -0.0011(18) -0.0102(16) -0.0065(17)
C23 0.069(2) 0.045(2) 0.076(3) -0.010(2) 0.010(2) -0.004(2)
C24 0.084(3) 0.062(3) 0.126(4) 0.006(3) 0.014(3) 0.019(3)
C25 0.106(4) 0.074(3) 0.137(5) -0.007(3) 0.006(3) -0.038(3)
C26 0.067(2) 0.058(2) 0.054(2) 0.0157(19) -0.0081(18) -0.002(2)
C27 0.076(3) 0.083(4) 0.173(6) 0.012(4) -0.034(3) 0.015(3)
C28 0.109(4) 0.066(3) 0.106(4) 0.013(3) 0.005(3) -0.015(3)
C29 0.0420(16) 0.0378(18) 0.056(2) 0.0123(16) 0.0058(16) -0.0022(15)
C30 0.0368(15) 0.0424(18) 0.049(2) 0.0075(16) 0.0049(15) -0.0066(15)
C31 0.0345(15) 0.048(2) 0.0461(19) 0.0015(16) 0.0046(14) -0.0070(15)
C32 0.0319(15) 0.056(2) 0.0455(19) -0.0024(17) 0.0022(14) -0.0031(15)
C33 0.0389(16) 0.0429(19) 0.056(2) -0.0080(17) 0.0042(16) -0.0097(15)
C34 0.0523(18) 0.068(3) 0.045(2) 0.008(2) 0.0008(17) -0.0059(19)
C35 0.072(2) 0.078(3) 0.045(2) -0.012(2) 0.012(2) -0.012(2)
C36 0.067(2) 0.060(2) 0.063(3) -0.010(2) 0.021(2) 0.001(2)
C37 0.0471(18) 0.057(2) 0.061(2) 0.0021(19) 0.0118(17) 0.0061(18)
C38 0.0413(18) 0.087(3) 0.056(2) -0.009(2) -0.0071(16) 0.007(2)
C39 0.046(2) 0.100(3) 0.102(3) -0.002(3) -0.024(2) -0.007(2)
C40 0.051(2) 0.107(4) 0.077(3) 0.032(3) -0.009(2) 0.007(2)
C41 0.100(4) 0.196(7) 0.067(3) -0.047(4) -0.025(3) 0.057(4)

loop_
_atom_type_symbol
_atom_type_description
_atom_type_scat_dispersion_real
_atom_type_scat_dispersion_imag
_atom_type_scat_source
C C 0.0033 0.0016 'International Tables Vol C Tables 4.2.6.8 and 6.1.1.4'
H H 0.0000 0.0000 'International Tables Vol C Tables 4.2.6.8 and 6.1.1.4'
N N 0.0061 0.0033 'International Tables Vol C Tables 4.2.6.8 and 6.1.1.4'
Pd Pd -0.9988 1.0072 'International Tables Vol C Tables 4.2.6.8 and 6.1.1.4'
Cl Cl 0.1484 0.1585 'International Tables Vol C Tables 4.2.6.8 and 6.1.1.4'

loop_
_geom_angle_atom_site_label_1
_geom_angle_atom_site_label_2
_geom_angle_atom_site_label_3
_geom_angle
_geom_angle_site_symmetry_1
_geom_angle_site_symmetry_3
_geom_angle_publ_flag
C1 Pd1 C29 105.94(12) . . ?
C1 Pd1 C33 133.46(12) . . ?
C29 Pd1 C33 38.32(12) . . ?
C1 Pd1 C32 167.06(12) . . ?
C29 Pd1 C32 61.12(12) . . ?
C33 Pd1 C32 35.86(12) . . ?
C1 Pd1 Cl1 88.83(9) . . ?
C29 Pd1 Cl1 163.43(9) . . ?
C33 Pd1 Cl1 132.69(9) . . ?
C32 Pd1 Cl1 104.03(9) . . ?
C1 Pd1 C30 114.46(11) . . ?
C29 Pd1 C30 34.17(11) . . ?
C33 Pd1 C30 56.97(11) . . ?
C32 Pd1 C30 55.41(10) . . ?
Cl1 Pd1 C30 132.39(8) . . ?
C2 N1 C1 112.2(3) . . ?
C2 N1 C17 120.2(3) . . ?
C1 N1 C17 127.3(2) . . ?
N1 C1 N2 103.3(2) . . ?
N1 C1 Pd1 127.2(2) . . ?
N2 C1 Pd1 126.3(2) . . ?
C3 N2 C1 110.7(3) . . ?
C3 N2 C7 120.4(2) . . ?
C1 N2 C7 128.7(2) . . ?
C3 C2 N1 107.4(3) . . ?
C3 C2 H2 126.3 . . ?
N1 C2 H2 126.3 . . ?
C2 C3 N2 106.3(3) . . ?
C2 C3 C4 134.0(3) . . ?
N2 C3 C4 119.7(3) . . ?
C5 C4 C3 119.3(3) . . ?
C5 C4 H4 120.3 . . ?
C3 C4 H4 120.3 . . ?
C6 C7 N2 117.0(3) . . ?
C6 C7 C8 121.2(3) . . ?
N2 C7 C8 121.3(3) . . ?
C7 C6 C5 123.1(3) . . ?
C7 C6 H6 118.5 . . ?
C5 C6 H6 118.5 . . ?
C4 C5 C6 119.9(3) . . ?
C4 C5 H5 120.0 . . ?
C6 C5 H5 120.0 . . ?
C9 C8 C13 119.8(3) . . ?
C9 C8 C7 119.9(3) . . ?
C13 C8 C7 119.6(3) . . ?
C10 C9 C8 119.3(3) . . ?
C10 C9 C14 119.5(3) . . ?
C8 C9 C14 121.3(3) . . ?
C9 C10 C11 121.8(3) . . ?
C9 C10 H10 119.1 . . ?
C11 C10 H10 119.1 . . ?
C12 C11 C10 118.2(3) . . ?
C12 C11 C15 120.9(4) . . ?
C10 C11 C15 120.9(4) . . ?
C11 C12 C13 122.6(3) . . ?
C11 C12 H12 118.7 . . ?
C13 C12 H12 118.7 . . ?
C12 C13 C8 118.1(3) . . ?
C12 C13 C16 118.9(3) . . ?
C8 C13 C16 122.9(3) . . ?
C9 C14 H14A 109.5 . . ?
C9 C14 H14B 109.5 . . ?
H14A C14 H14B 109.5 . . ?
C9 C14 H14C 109.5 . . ?
H14A C14 H14C 109.5 . . ?
H14B C14 H14C 109.5 . . ?
C11 C15 H15A 109.5 . . ?
C11 C15 H15B 109.5 . . ?
H15A C15 H15B 109.5 . . ?
C11 C15 H15C 109.5 . . ?
H15A C15 H15C 109.5 . . ?
H15B C15 H15C 109.5 . . ?
C13 C16 H16A 109.5 . . ?
C13 C16 H16B 109.5 . . ?
H16A C16 H16B 109.5 . . ?
C13 C16 H16C 109.5 . . ?
H16A C16 H16C 109.5 . . ?
H16B C16 H16C 109.5 . . ?
C18 C17 C22 123.4(3) . . ?
C18 C17 N1 118.7(3) . . ?
C22 C17 N1 117.5(3) . . ?
C17 C18 C19 116.6(4) . . ?
C17 C18 C23 122.5(3) . . ?
C19 C18 C23 120.9(4) . . ?
C20 C19 C18 121.5(4) . . ?
C20 C19 H19 119.3 . . ?
C18 C19 H19 119.3 . . ?
C21 C20 C19 121.1(4) . . ?
C21 C20 H20 119.4 . . ?
C19 C20 H20 119.4 . . ?
C20 C21 C22 120.3(4) . . ?
C20 C21 H21 119.8 . . ?
C22 C21 H21 119.8 . . ?
C17 C22 C21 117.1(4) . . ?
C17 C22 C26 122.3(3) . . ?
C21 C22 C26 120.6(3) . . ?
C25 C23 C24 110.6(4) . . ?
C25 C23 C18 110.9(4) . . ?
C24 C23 C18 112.9(3) . . ?
C25 C23 H23 107.4 . . ?
C24 C23 H23 107.4 . . ?
C18 C23 H23 107.4 . . ?
C23 C24 H24A 109.5 . . ?
C23 C24 H24B 109.5 . . ?
H24A C24 H24B 109.5 . . ?
C23 C24 H24C 109.5 . . ?
H24A C24 H24C 109.5 . . ?
H24B C24 H24C 109.5 . . ?
C23 C25 H25A 109.5 . . ?
C23 C25 H25B 109.5 . . ?
H25A C25 H25B 109.5 . . ?
C23 C25 H25C 109.5 . . ?
H25A C25 H25C 109.5 . . ?
H25B C25 H25C 109.5 . . ?
C22 C26 C28 113.3(3) . . ?
C22 C26 C27 111.4(3) . . ?
C28 C26 C27 110.3(4) . . ?
C22 C26 H26 107.2 . . ?
C28 C26 H26 107.2 . . ?
C27 C26 H26 107.2 . . ?
C26 C27 H27A 109.5 . . ?
C26 C27 H27B 109.5 . . ?
H27A C27 H27B 109.5 . . ?
C26 C27 H27C 109.5 . . ?
H27A C27 H27C 109.5 . . ?
H27B C27 H27C 109.5 . . ?
C26 C28 H28A 109.5 . . ?
C26 C28 H28B 109.5 . . ?
H28A C28 H28B 109.5 . . ?
C26 C28 H28C 109.5 . . ?
H28A C28 H28C 109.5 . . ?
H28B C28 H28C 109.5 . . ?
C33 C29 C30 107.0(3) . . ?
C33 C29 Pd1 72.22(18) . . ?
C30 C29 Pd1 91.52(19) . . ?
C33 C29 H29 123.8 . . ?
C30 C29 H29 123.8 . . ?
Pd1 C29 H29 123.8 . . ?
C34 C30 C31 121.2(3) . . ?
C34 C30 C29 131.5(3) . . ?
C31 C30 C29 107.3(3) . . ?
C34 C30 Pd1 132.4(2) . . ?
C31 C30 Pd1 78.58(18) . . ?
C29 C30 Pd1 54.32(15) . . ?
C37 C31 C30 119.1(3) . . ?
C37 C31 C32 133.3(3) . . ?
C30 C31 C32 107.6(3) . . ?
C33 C32 C31 106.9(3) . . ?
C33 C32 C38 125.9(3) . . ?
C31 C32 C38 124.8(3) . . ?
C33 C32 Pd1 64.73(16) . . ?
C31 C32 Pd1 87.17(17) . . ?
C38 C32 Pd1 127.0(2) . . ?
C32 C33 C29 108.8(3) . . ?
C32 C33 Pd1 79.41(19) . . ?
C29 C33 Pd1 69.45(17) . . ?
C32 C33 H33 125.2 . . ?
C29 C33 H33 125.2 . . ?
Pd1 C33 H33 125.2 . . ?
C35 C34 C30 118.6(3) . . ?
C35 C34 H34 120.7 . . ?
C30 C34 H34 120.7 . . ?
C36 C35 C34 121.2(4) . . ?
C36 C35 H35 119.4 . . ?
C34 C35 H35 119.4 . . ?
C35 C36 C37 120.9(4) . . ?
C35 C36 H36 119.5 . . ?
C37 C36 H36 119.5 . . ?
C31 C37 C36 119.0(4) . . ?
C31 C37 H37 120.5 . . ?
C36 C37 H37 120.5 . . ?
C40 C38 C39 109.9(3) . . ?
C40 C38 C41 108.8(4) . . ?
C39 C38 C41 109.2(4) . . ?
C40 C38 C32 112.0(3) . . ?
C39 C38 C32 106.9(3) . . ?
C41 C38 C32 110.1(3) . . ?
C38 C39 H39A 109.5 . . ?
C38 C39 H39B 109.5 . . ?
H39A C39 H39B 109.5 . . ?
C38 C39 H39C 109.5 . . ?
H39A C39 H39C 109.5 . . ?
H39B C39 H39C 109.5 . . ?
C38 C40 H40A 109.5 . . ?
C38 C40 H40B 109.5 . . ?
H40A C40 H40B 109.5 . . ?
C38 C40 H40C 109.5 . . ?
H40A C40 H40C 109.5 . . ?
H40B C40 H40C 109.5 . . ?
C38 C41 H41A 109.5 . . ?
C38 C41 H41B 109.5 . . ?
H41A C41 H41B 109.5 . . ?
C38 C41 H41C 109.5 . . ?
H41A C41 H41C 109.5 . . ?
H41B C41 H41C 109.5 . . ?

loop_
_geom_bond_atom_site_label_1
_geom_bond_atom_site_label_2
_geom_bond_distance
_geom_bond_site_symmetry_2
_geom_bond_publ_flag
Pd1 C1 2.030(3) . ?
Pd1 C29 2.135(3) . ?
Pd1 C33 2.171(3) . ?
Pd1 C32 2.360(3) . ?
Pd1 Cl1 2.3580(9) . ?
Pd1 C30 2.627(3) . ?
N1 C2 1.381(4) . ?
N1 C1 1.357(4) . ?
N1 C17 1.444(4) . ?
C1 N2 1.378(4) . ?
N2 C3 1.408(4) . ?
N2 C7 1.399(4) . ?
C2 C3 1.336(4) . ?
C2 H2 0.9300 . ?
C3 C4 1.420(4) . ?
C4 C5 1.326(5) . ?
C4 H4 0.9300 . ?
C7 C6 1.356(4) . ?
C7 C8 1.481(4) . ?
C6 C5 1.422(5) . ?
C6 H6 0.9300 . ?
C5 H5 0.9300 . ?
C8 C9 1.409(4) . ?
C8 C13 1.400(4) . ?
C9 C10 1.377(5) . ?
C9 C14 1.503(5) . ?
C10 C11 1.378(5) . ?
C10 H10 0.9300 . ?
C11 C12 1.379(5) . ?
C11 C15 1.515(5) . ?
C12 C13 1.388(5) . ?
C12 H12 0.9300 . ?
C13 C16 1.513(5) . ?
C14 H14A 0.9600 . ?
C14 H14B 0.9600 . ?
C14 H14C 0.9600 . ?
C15 H15A 0.9600 . ?
C15 H15B 0.9600 . ?
C15 H15C 0.9600 . ?
C16 H16A 0.9600 . ?
C16 H16B 0.9600 . ?
C16 H16C 0.9600 . ?
C17 C18 1.395(5) . ?
C17 C22 1.395(5) . ?
C18 C19 1.390(5) . ?
C18 C23 1.513(5) . ?
C19 C20 1.362(6) . ?
C19 H19 0.9300 . ?
C20 C21 1.377(6) . ?
C20 H20 0.9300 . ?
C21 C22 1.396(5) . ?
C21 H21 0.9300 . ?
C22 C26 1.509(5) . ?
C23 C25 1.529(6) . ?
C23 C24 1.528(6) . ?
C23 H23 0.9800 . ?
C24 H24A 0.9600 . ?
C24 H24B 0.9600 . ?
C24 H24C 0.9600 . ?
C25 H25A 0.9600 . ?
C25 H25B 0.9600 . ?
C25 H25C 0.9600 . ?
C26 C28 1.528(5) . ?
C26 C27 1.537(5) . ?
C26 H26 0.9800 . ?
C27 H27A 0.9600 . ?
C27 H27B 0.9600 . ?
C27 H27C 0.9600 . ?
C28 H28A 0.9600 . ?
C28 H28B 0.9600 . ?
C28 H28C 0.9600 . ?
C29 C33 1.414(4) . ?
C29 C30 1.476(5) . ?
C29 H29 0.9800 . ?
C30 C34 1.373(5) . ?
C30 C31 1.406(4) . ?
C31 C37 1.388(5) . ?
C31 C32 1.482(4) . ?
C32 C33 1.406(5) . ?
C32 C38 1.521(5) . ?
C33 H33 0.9800 . ?
C34 C35 1.379(5) . ?
C34 H34 0.9300 . ?
C35 C36 1.367(5) . ?
C35 H35 0.9300 . ?
C36 C37 1.385(5) . ?
C36 H36 0.9300 . ?
C37 H37 0.9300 . ?
C38 C40 1.521(6) . ?
C38 C39 1.539(5) . ?
C38 C41 1.525(6) . ?
C39 H39A 0.9600 . ?
C39 H39B 0.9600 . ?
C39 H39C 0.9600 . ?
C40 H40A 0.9600 . ?
C40 H40B 0.9600 . ?
C40 H40C 0.9600 . ?
C41 H41A 0.9600 . ?
C41 H41B 0.9600 . ?
C41 H41C 0.9600 . ?

loop_
_geom_torsion_atom_site_label_1
_geom_torsion_atom_site_label_2
_geom_torsion_atom_site_label_3
_geom_torsion_atom_site_label_4
_geom_torsion
_geom_torsion_site_symmetry_1
_geom_torsion_site_symmetry_2
_geom_torsion_site_symmetry_3
_geom_torsion_site_symmetry_4
_geom_torsion_publ_flag
C2 N1 C1 N2 -2.6(3) . . . . ?
C17 N1 C1 N2 170.6(3) . . . . ?
C2 N1 C1 Pd1 158.3(2) . . . . ?
C17 N1 C1 Pd1 -28.5(4) . . . . ?
N1 C1 N2 C3 3.4(3) . . . . ?
Pd1 C1 N2 C3 -157.6(2) . . . . ?
N1 C1 N2 C7 -172.5(3) . . . . ?
Pd1 C1 N2 C7 26.5(4) . . . . ?
C1 N1 C2 C3 0.8(4) . . . . ?
C17 N1 C2 C3 -173.0(3) . . . . ?
N1 C2 C3 N2 1.4(4) . . . . ?
N1 C2 C3 C4 -176.7(3) . . . . ?
C1 N2 C3 C2 -3.1(3) . . . . ?
C7 N2 C3 C2 173.2(3) . . . . ?
C1 N2 C3 C4 175.3(3) . . . . ?
C7 N2 C3 C4 -8.4(4) . . . . ?
C2 C3 C4 C5 -178.3(4) . . . . ?
N2 C3 C4 C5 3.8(5) . . . . ?
C3 N2 C7 C6 6.4(4) . . . . ?
C1 N2 C7 C6 -178.1(3) . . . . ?
C3 N2 C7 C8 -166.0(3) . . . . ?
C1 N2 C7 C8 9.5(5) . . . . ?
N2 C7 C6 C5 0.0(5) . . . . ?
C8 C7 C6 C5 172.4(3) . . . . ?
C3 C4 C5 C6 2.4(5) . . . . ?
C7 C6 C5 C4 -4.5(6) . . . . ?
C6 C7 C8 C9 -103.8(4) . . . . ?
N2 C7 C8 C9 68.3(4) . . . . ?
C6 C7 C8 C13 67.3(4) . . . . ?
N2 C7 C8 C13 -120.6(3) . . . . ?
C13 C8 C9 C10 1.8(4) . . . . ?
C7 C8 C9 C10 172.9(3) . . . . ?
C13 C8 C9 C14 -177.4(3) . . . . ?
C7 C8 C9 C14 -6.3(4) . . . . ?
C8 C9 C10 C11 -0.2(5) . . . . ?
C14 C9 C10 C11 178.9(3) . . . . ?
C9 C10 C11 C12 -1.0(5) . . . . ?
C9 C10 C11 C15 177.6(3) . . . . ?
C10 C11 C12 C13 0.8(5) . . . . ?
C15 C11 C12 C13 -177.8(3) . . . . ?
C11 C12 C13 C8 0.7(5) . . . . ?
C11 C12 C13 C16 -179.9(3) . . . . ?
C9 C8 C13 C12 -1.9(5) . . . . ?
C7 C8 C13 C12 -173.1(3) . . . . ?
C9 C8 C13 C16 178.7(3) . . . . ?
C7 C8 C13 C16 7.6(5) . . . . ?
C2 N1 C17 C18 -91.9(4) . . . . ?
C1 N1 C17 C18 95.4(4) . . . . ?
C2 N1 C17 C22 81.5(4) . . . . ?
C1 N1 C17 C22 -91.2(4) . . . . ?
C22 C17 C18 C19 -0.1(5) . . . . ?
N1 C17 C18 C19 172.9(3) . . . . ?
C22 C17 C18 C23 -178.2(3) . . . . ?
N1 C17 C18 C23 -5.3(5) . . . . ?
C17 C18 C19 C20 0.5(6) . . . . ?
C23 C18 C19 C20 178.8(4) . . . . ?
C18 C19 C20 C21 -0.3(7) . . . . ?
C19 C20 C21 C22 -0.5(6) . . . . ?
C18 C17 C22 C21 -0.7(5) . . . . ?
N1 C17 C22 C21 -173.8(3) . . . . ?
C18 C17 C22 C26 177.7(3) . . . . ?
N1 C17 C22 C26 4.6(5) . . . . ?
C20 C21 C22 C17 1.0(5) . . . . ?
C20 C21 C22 C26 -177.4(4) . . . . ?
C17 C18 C23 C25 108.6(4) . . . . ?
C19 C18 C23 C25 -69.5(5) . . . . ?
C17 C18 C23 C24 -126.6(4) . . . . ?
C19 C18 C23 C24 55.3(5) . . . . ?
C17 C22 C26 C28 129.0(4) . . . . ?
C21 C22 C26 C28 -52.6(5) . . . . ?
C17 C22 C26 C27 -105.9(4) . . . . ?
C21 C22 C26 C27 72.4(5) . . . . ?
C33 C29 C30 C34 -169.9(3) . . . . ?
Pd1 C29 C30 C34 118.2(3) . . . . ?
C33 C29 C30 C31 10.5(3) . . . . ?
Pd1 C29 C30 C31 -61.4(2) . . . . ?
C33 C29 C30 Pd1 71.9(2) . . . . ?
C34 C30 C31 C37 -0.7(5) . . . . ?
C29 C30 C31 C37 178.9(3) . . . . ?
Pd1 C30 C31 C37 132.2(3) . . . . ?
C34 C30 C31 C32 178.7(3) . . . . ?
C29 C30 C31 C32 -1.6(3) . . . . ?
Pd1 C30 C31 C32 -48.3(2) . . . . ?
C37 C31 C32 C33 171.6(3) . . . . ?
C30 C31 C32 C33 -7.8(3) . . . . ?
C37 C31 C32 C38 8.4(6) . . . . ?
C30 C31 C32 C38 -171.0(3) . . . . ?
C37 C31 C32 Pd1 -126.0(3) . . . . ?
C30 C31 C32 Pd1 54.7(2) . . . . ?
C31 C32 C33 C29 14.6(3) . . . . ?
C38 C32 C33 C29 177.5(3) . . . . ?
Pd1 C32 C33 C29 -63.8(2) . . . . ?
C31 C32 C33 Pd1 78.4(2) . . . . ?
C38 C32 C33 Pd1 -118.7(3) . . . . ?
C30 C29 C33 C32 -15.6(3) . . . . ?
Pd1 C29 C33 C32 70.4(2) . . . . ?
C30 C29 C33 Pd1 -86.0(2) . . . . ?
C31 C30 C34 C35 0.0(5) . . . . ?
C29 C30 C34 C35 -179.5(3) . . . . ?
Pd1 C30 C34 C35 -103.8(4) . . . . ?
C30 C34 C35 C36 1.0(6) . . . . ?
C34 C35 C36 C37 -1.4(6) . . . . ?
C30 C31 C37 C36 0.4(5) . . . . ?
C32 C31 C37 C36 -178.9(3) . . . . ?
C35 C36 C37 C31 0.6(5) . . . . ?
C33 C32 C38 C40 144.0(3) . . . . ?
C31 C32 C38 C40 -56.0(4) . . . . ?
Pd1 C32 C38 C40 60.6(4) . . . . ?
C33 C32 C38 C39 -95.6(4) . . . . ?
C31 C32 C38 C39 64.4(5) . . . . ?
Pd1 C32 C38 C39 -179.0(3) . . . . ?
C33 C32 C38 C41 22.9(5) . . . . ?
C31 C32 C38 C41 -177.1(4) . . . . ?
Pd1 C32 C38 C41 -60.5(5) . . . . ?
